data_2233102
loop_
_publ_author_name
'Vijayakumar, S.'
'Murugavel, S.'
'Kannan, D.'
'Bakthadoss, M.'

_publ_section_title
;
 Methyl
 (<i>Z</i>)-2-[(2,4-dioxothiazolidin-3-yl)methyl]-3-(2-methylphenyl)prop-2-enoate
;
_journal_coeditor_code BT5747
_journal_issue 1
_journal_name_full 'Acta Crystallographica Section E'
_journal_page_first o156
_journal_page_last o157
_journal_paper_doi 10.1107/S1600536811053682
_journal_volume 68
_journal_year 2012
_chemical_formula_iupac 'C15 H15 N O4 S'
_chemical_formula_moiety 'C15 H15 N O4 S'
_chemical_formula_sum 'C15 H15 N O4 S'
_chemical_formula_weight 305.34
_chemical_name_systematic
;
Methyl (<i>Z</i>)-2-[(2,4-dioxothiazolidin-3-yl)methyl]-
3-(2-methylphenyl)prop-2-enoate
;
_space_group_IT_number 15
_symmetry_cell_setting monoclinic
_symmetry_space_group_name_Hall '-C 2yc'
_symmetry_space_group_name_H-M 'C 1 2/c 1'
_atom_sites_solution_hydrogens geom
_atom_sites_solution_primary direct
_atom_sites_solution_secondary difmap
_audit_creation_method SHELXL-97
_cell_angle_alpha 90.00
_cell_angle_beta 103.361(2)
_cell_angle_gamma 90.00
_cell_formula_units_Z 8
_cell_length_a 21.3744(10)
_cell_length_b 6.9762(3)
_cell_length_c 20.3084(10)
_cell_measurement_reflns_used 4370
_cell_measurement_temperature 293(2)
_cell_measurement_theta_max 30.2
_cell_measurement_theta_min 2.0
_cell_volume 2946.3(2)
_computing_cell_refinement 'APEX2 and SAINT (Bruker, 2004)'
_computing_data_collection 'APEX2 (Bruker, 2004)'
_computing_data_reduction 'SAINT and XPREP (Bruker, 2004)'
_computing_molecular_graphics 'ORTEP-3 (Farrugia, 1997)'
_computing_publication_material 'SHELXL97 (Sheldrick, 2008) and PLATON (Spek, 2009)'
_computing_structure_refinement 'SHELXL97 (Sheldrick, 2008)'
_computing_structure_solution 'SHELXS97 (Sheldrick, 2008)'
_diffrn_ambient_temperature 293(2)
_diffrn_detector_area_resol_mean 10.0
_diffrn_measured_fraction_theta_full 1.000
_diffrn_measured_fraction_theta_max 0.997
_diffrn_measurement_device_type 'Bruker APEXII CCD'
_diffrn_measurement_method '\w scans'
_diffrn_radiation_monochromator graphite
_diffrn_radiation_source 'fine-focus sealed tube'
_diffrn_radiation_type MoK\a
_diffrn_radiation_wavelength 0.71073
_diffrn_reflns_av_R_equivalents 0.0269
_diffrn_reflns_av_sigmaI/netI 0.0274
_diffrn_reflns_limit_h_max 30
_diffrn_reflns_limit_h_min -29
_diffrn_reflns_limit_k_max 8
_diffrn_reflns_limit_k_min -9
_diffrn_reflns_limit_l_max 18
_diffrn_reflns_limit_l_min -28
_diffrn_reflns_number 18757
_diffrn_reflns_theta_full 25.00
_diffrn_reflns_theta_max 30.20
_diffrn_reflns_theta_min 1.96
_exptl_absorpt_coefficient_mu 0.234
_exptl_absorpt_correction_T_max 0.959
_exptl_absorpt_correction_T_min 0.941
_exptl_absorpt_correction_type multi-scan
_exptl_absorpt_process_details '(SADABS; Sheldrick, 1996)'
_exptl_crystal_colour Colourless
_exptl_crystal_density_diffrn 1.377
_exptl_crystal_density_method 'not measured'
_exptl_crystal_description Block
_exptl_crystal_F_000 1280
_exptl_crystal_size_max 0.26
_exptl_crystal_size_mid 0.23
_exptl_crystal_size_min 0.18
_refine_diff_density_max 0.260
_refine_diff_density_min -0.315
_refine_ls_extinction_method none
_refine_ls_goodness_of_fit_ref 1.043
_refine_ls_hydrogen_treatment constr
_refine_ls_matrix_type full
_refine_ls_number_parameters 192
_refine_ls_number_reflns 4354
_refine_ls_number_restraints 0
_refine_ls_restrained_S_all 1.043
_refine_ls_R_factor_all 0.0726
_refine_ls_R_factor_gt 0.0448
_refine_ls_shift/su_max 0.000
_refine_ls_shift/su_mean 0.000
_refine_ls_structure_factor_coef Fsqd
_refine_ls_weighting_details 'calc w=1/[\s^2^(Fo^2^)+(0.0612P)^2^+1.2153P] where P=(Fo^2^+2Fc^2^)/3'
_refine_ls_weighting_scheme calc
_refine_ls_wR_factor_gt 0.1199
_refine_ls_wR_factor_ref 0.1350
_reflns_number_gt 2966
_reflns_number_total 4354
_reflns_threshold_expression I>2\s(I)
_cod_data_source_file bt5747.cif
_cod_data_source_block I
_cod_original_sg_symbol_H-M 'C 2/c'
_cod_database_code 2233102
_cod_database_fobs_code 2233102

loop_
_symmetry_equiv_pos_as_xyz
'x, y, z'
'-x, y, -z+1/2'
'x+1/2, y+1/2, z'
'-x+1/2, y+1/2, -z+1/2'
'-x, -y, -z'
'x, -y, z-1/2'
'-x+1/2, -y+1/2, -z'
'x+1/2, -y+1/2, z-1/2'

loop_
_atom_site_type_symbol
_atom_site_label
_atom_site_fract_x
_atom_site_fract_y
_atom_site_fract_z
_atom_site_U_iso_or_equiv
_atom_site_adp_type
_atom_site_calc_flag
_atom_site_refinement_flags
_atom_site_occupancy
_atom_site_symmetry_multiplicity
S S1 0.34666(2) 0.81404(9) 0.02048(3) 0.06438(17) Uani d . 1 1
N N1 0.46454(5) 0.81887(16) 0.09106(6) 0.0362(3) Uani d . 1 1
C C4 0.51881(7) 0.82904(19) 0.14998(8) 0.0383(3) Uani d . 1 1
H H4A 0.5026 0.8529 0.1901 0.046 Uiso calc R 1 1
H H4B 0.5460 0.9364 0.1444 0.046 Uiso calc R 1 1
C C3 0.40174(7) 0.8361(2) 0.09848(9) 0.0414(3) Uani d . 1 1
O O4 0.46444(5) 0.48419(16) 0.16471(7) 0.0588(3) Uani d . 1 1
C C6 0.62202(7) 0.6461(2) 0.16616(8) 0.0414(3) Uani d . 1 1
H H6 0.6416 0.5262 0.1714 0.050 Uiso calc R 1 1
C C7 0.66451(6) 0.8118(2) 0.16498(7) 0.0387(3) Uani d . 1 1
O O2 0.38694(6) 0.86509(19) 0.15080(7) 0.0583(3) Uani d . 1 1
C C8 0.66505(7) 0.9661(2) 0.20808(8) 0.0435(3) Uani d . 1 1
H H8 0.6368 0.9677 0.2367 0.052 Uiso calc R 1 1
O O3 0.55140(6) 0.30807(16) 0.16562(8) 0.0638(4) Uani d . 1 1
C C13 0.52619(7) 0.4616(2) 0.16372(8) 0.0432(3) Uani d . 1 1
C C5 0.55872(7) 0.64927(19) 0.16051(7) 0.0378(3) Uani d . 1 1
C C1 0.47255(8) 0.7930(2) 0.02682(8) 0.0473(4) Uani d . 1 1
O O1 0.52437(6) 0.7789(2) 0.01315(7) 0.0677(4) Uani d . 1 1
C C12 0.70731(7) 0.8089(2) 0.12198(9) 0.0463(4) Uani d . 1 1
C C11 0.74813(8) 0.9646(3) 0.12352(9) 0.0542(4) Uani d . 1 1
H H11 0.7760 0.9662 0.0945 0.065 Uiso calc R 1 1
C C9 0.70709(8) 1.1182(3) 0.20911(9) 0.0522(4) Uani d . 1 1
H H9 0.7072 1.2207 0.2384 0.063 Uiso calc R 1 1
C C10 0.74848(8) 1.1161(3) 0.16660(10) 0.0563(4) Uani d . 1 1
H H10 0.7768 1.2176 0.1670 0.068 Uiso calc R 1 1
C C2 0.40897(9) 0.7833(4) -0.02463(9) 0.0668(6) Uani d . 1 1
H H2A 0.4044 0.6605 -0.0476 0.080 Uiso calc R 1 1
H H2B 0.4066 0.8838 -0.0581 0.080 Uiso calc R 1 1
C C14 0.42702(10) 0.3104(3) 0.16151(13) 0.0740(6) Uani d . 1 1
H H14A 0.4213 0.2544 0.1173 0.111 Uiso calc R 1 1
H H14B 0.3858 0.3400 0.1701 0.111 Uiso calc R 1 1
H H14C 0.4491 0.2214 0.1949 0.111 Uiso calc R 1 1
C C15 0.70806(12) 0.6449(3) 0.07429(13) 0.0782(7) Uani d . 1 1
H H15A 0.6691 0.6460 0.0394 0.117 Uiso calc R 1 1
H H15B 0.7112 0.5262 0.0987 0.117 Uiso calc R 1 1
H H15C 0.7443 0.6578 0.0542 0.117 Uiso calc R 1 1

loop_
_atom_site_aniso_label
_atom_site_aniso_U_11
_atom_site_aniso_U_22
_atom_site_aniso_U_33
_atom_site_aniso_U_12
_atom_site_aniso_U_13
_atom_site_aniso_U_23
S1 0.0359(2) 0.0934(4) 0.0619(3) -0.0073(2) 0.00745(19) -0.0024(3)
N1 0.0322(6) 0.0367(6) 0.0412(6) -0.0031(4) 0.0117(5) 0.0009(5)
C4 0.0378(7) 0.0337(7) 0.0434(8) -0.0037(5) 0.0092(6) -0.0015(6)
C3 0.0367(7) 0.0370(7) 0.0537(9) -0.0041(6) 0.0171(6) -0.0012(7)
O4 0.0437(6) 0.0390(6) 0.0968(10) -0.0075(5) 0.0228(6) 0.0094(6)
C6 0.0419(8) 0.0363(7) 0.0463(8) 0.0011(6) 0.0110(6) 0.0068(6)
C7 0.0307(6) 0.0412(7) 0.0425(7) 0.0006(5) 0.0049(5) 0.0076(6)
O2 0.0509(7) 0.0672(8) 0.0649(8) -0.0050(6) 0.0300(6) -0.0141(6)
C8 0.0352(7) 0.0517(9) 0.0421(8) -0.0012(6) 0.0057(6) 0.0007(7)
O3 0.0621(8) 0.0351(6) 0.0998(11) 0.0017(5) 0.0304(7) 0.0084(6)
C13 0.0463(8) 0.0347(7) 0.0505(9) -0.0031(6) 0.0150(7) 0.0036(7)
C5 0.0394(7) 0.0338(7) 0.0413(7) -0.0034(5) 0.0114(6) 0.0031(6)
C1 0.0422(8) 0.0594(10) 0.0431(8) -0.0062(7) 0.0154(6) 0.0020(8)
O1 0.0476(7) 0.1061(11) 0.0566(7) -0.0012(7) 0.0266(6) 0.0016(8)
C12 0.0402(8) 0.0503(9) 0.0498(9) -0.0006(6) 0.0135(6) 0.0031(7)
C11 0.0370(8) 0.0683(11) 0.0586(10) -0.0074(7) 0.0141(7) 0.0107(9)
C9 0.0434(8) 0.0533(9) 0.0537(10) -0.0066(7) -0.0016(7) -0.0059(8)
C10 0.0410(9) 0.0574(10) 0.0656(11) -0.0153(7) 0.0025(8) 0.0059(9)
C2 0.0475(10) 0.1065(16) 0.0468(9) -0.0154(10) 0.0116(8) -0.0008(10)
C14 0.0562(11) 0.0524(10) 0.1121(18) -0.0215(9) 0.0171(11) 0.0127(11)
C15 0.0886(16) 0.0700(13) 0.0914(16) -0.0096(11) 0.0524(13) -0.0158(12)

loop_
_atom_type_symbol
_atom_type_description
_atom_type_scat_dispersion_real
_atom_type_scat_dispersion_imag
_atom_type_scat_source
C C 0.0033 0.0016 'International Tables Vol C Tables 4.2.6.8 and 6.1.1.4'
H H 0.0000 0.0000 'International Tables Vol C Tables 4.2.6.8 and 6.1.1.4'
N N 0.0061 0.0033 'International Tables Vol C Tables 4.2.6.8 and 6.1.1.4'
O O 0.0106 0.0060 'International Tables Vol C Tables 4.2.6.8 and 6.1.1.4'
S S 0.1246 0.1234 'International Tables Vol C Tables 4.2.6.8 and 6.1.1.4'

loop_
_geom_angle_atom_site_label_1
_geom_angle_atom_site_label_2
_geom_angle_atom_site_label_3
_geom_angle
C3 S1 C2 92.82(8)
C1 N1 C3 116.89(13)
C1 N1 C4 122.45(12)
C3 N1 C4 120.67(12)
N1 C4 C5 113.10(12)
N1 C4 H4A 109.0
C5 C4 H4A 109.0
N1 C4 H4B 109.0
C5 C4 H4B 109.0
H4A C4 H4B 107.8
O2 C3 N1 124.91(15)
O2 C3 S1 124.04(12)
N1 C3 S1 111.04(11)
C13 O4 C14 116.05(14)
C5 C6 C7 127.12(13)
C5 C6 H6 116.4
C7 C6 H6 116.4
C8 C7 C12 119.52(14)
C8 C7 C6 120.94(14)
C12 C7 C6 119.46(14)
C7 C8 C9 120.95(15)
C7 C8 H8 119.5
C9 C8 H8 119.5
O3 C13 O4 123.06(14)
O3 C13 C5 125.24(14)
O4 C13 C5 111.70(12)
C6 C5 C13 117.15(13)
C6 C5 C4 123.91(13)
C13 C5 C4 118.92(12)
O1 C1 N1 123.70(15)
O1 C1 C2 124.30(15)
N1 C1 C2 112.00(13)
C11 C12 C7 118.10(16)
C11 C12 C15 120.67(16)
C7 C12 C15 121.21(15)
C10 C11 C12 121.87(16)
C10 C11 H11 119.1
C12 C11 H11 119.1
C10 C9 C8 119.50(16)
C10 C9 H9 120.3
C8 C9 H9 120.3
C11 C10 C9 120.04(15)
C11 C10 H10 120.0
C9 C10 H10 120.0
C1 C2 S1 107.24(12)
C1 C2 H2A 110.3
S1 C2 H2A 110.3
C1 C2 H2B 110.3
S1 C2 H2B 110.3
H2A C2 H2B 108.5
O4 C14 H14A 109.5
O4 C14 H14B 109.5
H14A C14 H14B 109.5
O4 C14 H14C 109.5
H14A C14 H14C 109.5
H14B C14 H14C 109.5
C12 C15 H15A 109.5
C12 C15 H15B 109.5
H15A C15 H15B 109.5
C12 C15 H15C 109.5
H15A C15 H15C 109.5
H15B C15 H15C 109.5

loop_
_geom_bond_atom_site_label_1
_geom_bond_atom_site_label_2
_geom_bond_distance
S1 C3 1.7485(17)
S1 C2 1.7953(19)
N1 C1 1.3665(19)
N1 C3 1.3901(18)
N1 C4 1.4631(18)
C4 C5 1.504(2)
C4 H4A 0.9700
C4 H4B 0.9700
C3 O2 1.1939(19)
O4 C13 1.3342(18)
O4 C14 1.4457(19)
C6 C5 1.331(2)
C6 C7 1.474(2)
C6 H6 0.9300
C7 C8 1.386(2)
C7 C12 1.403(2)
C8 C9 1.387(2)
C8 H8 0.9300
O3 C13 1.1953(18)
C13 C5 1.4911(19)
C1 O1 1.2064(19)
C1 C2 1.512(2)
C12 C11 1.389(2)
C12 C15 1.501(3)
C11 C10 1.371(3)
C11 H11 0.9300
C9 C10 1.371(3)
C9 H9 0.9300
C10 H10 0.9300
C2 H2A 0.9700
C2 H2B 0.9700
C14 H14A 0.9600
C14 H14B 0.9600
C14 H14C 0.9600
C15 H15A 0.9600
C15 H15B 0.9600
C15 H15C 0.9600

loop_
_geom_hbond_atom_site_label_D
_geom_hbond_atom_site_label_H
_geom_hbond_atom_site_label_A
_geom_hbond_site_symmetry_A
_geom_hbond_distance_DH
_geom_hbond_distance_HA
_geom_hbond_distance_DA
_geom_hbond_angle_DHA
C8 H8 O2 2_655 0.93 2.55 3.379(2) 148.0
C9 H9 Cg1 6_655 0.93 2.90 3.677(2) 142

loop_
_geom_torsion_atom_site_label_1
_geom_torsion_atom_site_label_2
_geom_torsion_atom_site_label_3
_geom_torsion_atom_site_label_4
_geom_torsion
C1 N1 C4 C5 -60.93(18)
C3 N1 C4 C5 119.28(14)
C1 N1 C3 O2 -177.60(15)
C4 N1 C3 O2 2.2(2)
C1 N1 C3 S1 1.36(16)
C4 N1 C3 S1 -178.84(10)
C2 S1 C3 O2 178.29(16)
C2 S1 C3 N1 -0.68(13)
C5 C6 C7 C8 53.3(2)
C5 C6 C7 C12 -129.92(17)
C12 C7 C8 C9 0.3(2)
C6 C7 C8 C9 177.09(14)
C14 O4 C13 O3 -5.9(3)
C14 O4 C13 C5 174.51(16)
C7 C6 C5 C13 -179.58(15)
C7 C6 C5 C4 1.6(3)
O3 C13 C5 C6 -6.2(3)
O4 C13 C5 C6 173.39(14)
O3 C13 C5 C4 172.74(17)
O4 C13 C5 C4 -7.7(2)
N1 C4 C5 C6 125.99(15)
N1 C4 C5 C13 -52.85(18)
C3 N1 C1 O1 178.80(16)
C4 N1 C1 O1 -1.0(2)
C3 N1 C1 C2 -1.4(2)
C4 N1 C1 C2 178.78(15)
C8 C7 C12 C11 -1.2(2)
C6 C7 C12 C11 -178.06(14)
C8 C7 C12 C15 -179.69(17)
C6 C7 C12 C15 3.5(2)
C7 C12 C11 C10 1.6(3)
C15 C12 C11 C10 -179.94(19)
C7 C8 C9 C10 0.3(2)
C12 C11 C10 C9 -1.0(3)
C8 C9 C10 C11 0.0(3)
O1 C1 C2 S1 -179.42(16)
N1 C1 C2 S1 0.8(2)
C3 S1 C2 C1 -0.06(15)

loop_
_cod_related_entry_id
_cod_related_entry_database
_cod_related_entry_code
1 ChemSpider 30657307
